data_4344526
loop_
_publ_author_name
'Rice, C.E.'
'Robinson, W.R.'
'Tofield, B.C.'

_publ_section_title
;
 Crystal structure of a condensed phosphatosilicate,
 oxovanadium(IV)-diphosphatomonosilicate, V O (Si P2 O8)
;
_journal_name_full 'Inorganic Chemistry'
_journal_page_first 345
_journal_page_last 348
_journal_volume 15
_journal_year 1976
_chemical_formula_sum 'O9 P2 Si V'
_chemical_name_systematic '(V O) (Si P2 O8)'
_space_group_IT_number 130
_symmetry_space_group_name_Hall '-P 4a 2ac'
_symmetry_space_group_name_H-M 'P 4/n c c :2'
_cell_angle_alpha 90
_cell_angle_beta 90
_cell_angle_gamma 90
_cell_formula_units_Z 4
_cell_length_a 8.747
_cell_length_b 8.747
_cell_length_c 8.167
_cell_volume 624.857
_citation_journal_id_ASTM INOCAJ
_cod_data_source_file Rice_INOCAJ_1976_1828.cif
_cod_data_source_block O9P2Si1V1
_cod_original_cell_volume 624.8572
_cod_original_formula_sum 'O9 P2 Si1 V1'
_cod_database_code 4344526

loop_
_symmetry_equiv_pos_as_xyz
x,y,z
-y+1/2,x,z
-x+1/2,-y+1/2,z
y,-x+1/2,z
x+1/2,-y,-z+1/2
y+1/2,x+1/2,-z+1/2
-x,y+1/2,-z+1/2
-y,-x,-z+1/2
-x,-y,-z
y-1/2,-x,-z
x-1/2,y-1/2,-z
-y,x-1/2,-z
-x-1/2,y,z-1/2
-y-1/2,-x-1/2,z-1/2
x,-y-1/2,z-1/2
y,x,z-1/2

loop_
_atom_site_label
_atom_site_type_symbol
_atom_site_fract_x
_atom_site_fract_y
_atom_site_fract_z
_atom_site_occupancy
_atom_site_U_iso_or_equiv
O2 O-2 0.41149 0.40242 0.30791 1 0.0
O3 O-2 -0.31112 0.38944 0.38915 1 0.0
Si1 Si+4 0.75 0.25 0.5 1 0.0
O1 O-2 0.25 0.25 0.54817 1 0.0
P1 P+5 -0.07107 0.07107 0.25 1 0.0
V1 V+4 0.25 0.25 0.35333 1 0.0
